data_7103650
loop_
_publ_author_name
'Liu, Nanguo'
'Dunphy, Darren R.'
'Rodriguez, Mark A.'
'Singer, Sarany'
'Brinker, Jeffrey'

_publ_section_title
;
 Synthesis and crystallographic structure of a novel photoresponsive
 azobenzene-containing organosilane
;
_journal_coden_ASTM CHCOFS
_journal_issue 10
_journal_name_full
;
 Chemical Communications (Cambridge, United Kingdom)
;
_journal_page_first 1144
_journal_page_last 1145
_journal_paper_doi 10.1039/b301569f
_journal_year 2003
_chemical_formula_sum 'C22 H32 N4 O4 Si'
_chemical_formula_weight 444.61
_space_group_IT_number 14
_symmetry_cell_setting monoclinic
_symmetry_space_group_name_Hall '-P 2yn'
_symmetry_space_group_name_H-M 'P 1 21/n 1'
_atom_sites_solution_hydrogens geom
_atom_sites_solution_primary direct
_atom_sites_solution_secondary difmap
_audit_creation_method SHELXL-97
_cell_angle_alpha 90.00
_cell_angle_beta 114.501(4)
_cell_angle_gamma 90.00
_cell_formula_units_Z 4
_cell_length_a 15.430(3)
_cell_length_b 9.2471(17)
_cell_length_c 18.504(3)
_cell_measurement_reflns_used 700
_cell_measurement_temperature 168(2)
_cell_measurement_theta_max 22.08
_cell_measurement_theta_min 2.24
_cell_volume 2402.5(8)
_computing_cell_refinement 'Bruker SMART'
_computing_data_collection 'Bruker SMART'
_computing_data_reduction 'Bruker SHELXTL'
_computing_molecular_graphics 'Bruker SHELXTL'
_computing_publication_material 'Bruker SHELXTL'
_computing_structure_refinement 'SHELXL-97 (Sheldrick, 1997)'
_computing_structure_solution 'SHELXS-97 (Sheldrick, 1990)'
_diffrn_ambient_temperature 168(2)
_diffrn_measured_fraction_theta_full 0.996
_diffrn_measured_fraction_theta_max 0.996
_diffrn_measurement_device_type 'CCD area detector'
_diffrn_measurement_method 'phi and omega scans'
_diffrn_radiation_monochromator graphite
_diffrn_radiation_source 'fine-focus sealed tube'
_diffrn_radiation_type MoK\a
_diffrn_radiation_wavelength 0.71073
_diffrn_reflns_av_R_equivalents 0.0832
_diffrn_reflns_av_sigmaI/netI 0.0705
_diffrn_reflns_limit_h_max 16
_diffrn_reflns_limit_h_min -16
_diffrn_reflns_limit_k_max 9
_diffrn_reflns_limit_k_min -9
_diffrn_reflns_limit_l_max 19
_diffrn_reflns_limit_l_min -19
_diffrn_reflns_number 12976
_diffrn_reflns_theta_full 22.08
_diffrn_reflns_theta_max 22.08
_diffrn_reflns_theta_min 2.24
_exptl_absorpt_coefficient_mu 0.132
_exptl_absorpt_correction_T_max 0.91
_exptl_absorpt_correction_T_min 0.98
_exptl_absorpt_correction_type SADABS
_exptl_crystal_colour orange
_exptl_crystal_density_diffrn 1.229
_exptl_crystal_density_method 'not measured'
_exptl_crystal_description needle
_exptl_crystal_F_000 952
_exptl_crystal_size_max .05
_exptl_crystal_size_min .4
_refine_diff_density_max 0.673
_refine_diff_density_min -0.248
_refine_diff_density_rms 0.054
_refine_ls_extinction_method none
_refine_ls_goodness_of_fit_ref 1.043
_refine_ls_hydrogen_treatment mixed
_refine_ls_matrix_type full
_refine_ls_number_parameters 291
_refine_ls_number_reflns 2959
_refine_ls_number_restraints 0
_refine_ls_restrained_S_all 1.043
_refine_ls_R_factor_all 0.1175
_refine_ls_R_factor_gt 0.0683
_refine_ls_shift/su_max 0.004
_refine_ls_shift/su_mean 0.000
_refine_ls_structure_factor_coef Fsqd
_refine_ls_weighting_details 'calc w=1/[\s^2^(Fo^2^)+(0.0813P)^2^+1.6997P] where P=(Fo^2^+2Fc^2^)/3'
_refine_ls_weighting_scheme calc
_refine_ls_wR_factor_gt 0.1500
_refine_ls_wR_factor_ref 0.1754
_reflns_number_gt 1859
_reflns_number_total 2959
_reflns_threshold_expression >2sigma(I)
_cod_data_source_file b301569f.txt
_cod_data_source_block enc024s
_cod_depositor_comments
;
The following automatic conversions were performed:
'_symmetry_cell_setting' value 'Monoclinic' changed to 'monoclinic'
according to '/home/saulius/struct/CIF-dictionaries/cif_core.dic'
dictionary named 'cif_core.dic' version 2.4.1 from 2010-06-29.

Automatic conversion script
Id: cif_fix_enum 1527 2010-12-29 10:47:43Z saulius 
;
_cod_original_sg_symbol_H-M P2(1)/n
_cod_database_code 7103650

loop_
_symmetry_equiv_pos_as_xyz
'x, y, z'
'-x+1/2, y+1/2, -z+1/2'
'-x, -y, -z'
'x-1/2, -y-1/2, z-1/2'

loop_
_atom_site_label
_atom_site_type_symbol
_atom_site_fract_x
_atom_site_fract_y
_atom_site_fract_z
_atom_site_U_iso_or_equiv
_atom_site_adp_type
_atom_site_occupancy
_atom_site_symmetry_multiplicity
_atom_site_calc_flag
_atom_site_refinement_flags
_atom_site_disorder_assembly
_atom_site_disorder_group
Si1 Si 0.80848(10) 0.08623(16) 1.10772(8) 0.0462(5) Uani 1 1 d . . .
N1 N 0.5480(3) 0.0813(5) 0.3216(2) 0.0475(11) Uani 1 1 d . . .
N2 N 0.5344(3) 0.1574(4) 0.3725(2) 0.0401(10) Uani 1 1 d . . .
N3 N 0.7065(3) -0.0438(4) 0.6861(2) 0.0384(11) Uani 1 1 d . . .
N4 N 0.7920(3) -0.0413(5) 0.8204(2) 0.0413(11) Uani 1 1 d . . .
O1 O 0.7347(2) 0.1693(3) 0.75461(17) 0.0432(9) Uani 1 1 d . . .
O2 O 0.7363(3) 0.2198(4) 1.0704(2) 0.0666(11) Uani 1 1 d . . .
O3 O 0.8848(3) 0.1214(4) 1.1971(2) 0.0710(12) Uani 1 1 d . . .
O4 O 0.7490(3) -0.0505(4) 1.1136(2) 0.0795(13) Uani 1 1 d . . .
C1 C 0.6829(4) 0.2958(7) 1.1041(3) 0.0688(17) Uani 1 1 d . . .
H1A H 0.7249 0.3637 1.1450 0.083 Uiso 1 1 calc R . .
H1B H 0.6558 0.2269 1.1301 0.083 Uiso 1 1 calc R . .
C2 C 0.6051(5) 0.3770(7) 1.0417(4) 0.086(2) Uani 1 1 d . . .
H2A H 0.6322 0.4465 1.0168 0.129 Uiso 1 1 calc R . .
H2B H 0.5680 0.4289 1.0655 0.129 Uiso 1 1 calc R . .
H2C H 0.5635 0.3094 1.0014 0.129 Uiso 1 1 calc R . .
C3 C 0.9806(6) 0.1795(9) 1.2220(4) 0.111(3) Uani 1 1 d . . .
H3A H 1.0140 0.1248 1.1952 0.133 Uiso 1 1 calc R . .
H3B H 0.9762 0.2816 1.2046 0.133 Uiso 1 1 calc R . .
C4 C 1.0349(5) 0.1726(9) 1.3051(4) 0.117(3) Uani 1 1 d . . .
H4A H 1.0017 0.2252 1.3322 0.176 Uiso 1 1 calc R . .
H4B H 1.0975 0.2165 1.3186 0.176 Uiso 1 1 calc R . .
H4C H 1.0430 0.0713 1.3223 0.176 Uiso 1 1 calc R . .
C5 C 0.7647(7) -0.1432(8) 1.1719(5) 0.133(3) Uani 1 1 d . . .
H5A H 0.7537 -0.0910 1.2141 0.159 Uiso 1 1 calc R . .
H5B H 0.8331 -0.1685 1.1941 0.159 Uiso 1 1 calc R . .
C6 C 0.7137(5) -0.2731(7) 1.1581(4) 0.092(2) Uani 1 1 d . . .
H6A H 0.6454 -0.2530 1.1301 0.139 Uiso 1 1 calc R . .
H6B H 0.7262 -0.3201 1.2090 0.139 Uiso 1 1 calc R . .
H6C H 0.7337 -0.3371 1.1257 0.139 Uiso 1 1 calc R . .
C7 C 0.8654(3) 0.0582(5) 1.0392(2) 0.0405(13) Uani 1 1 d . . .
H7A H 0.8978 0.1490 1.0362 0.049 Uiso 1 1 calc R . .
H7B H 0.9151 -0.0170 1.0619 0.049 Uiso 1 1 calc R . .
C8 C 0.7982(3) 0.0127(5) 0.9541(3) 0.0397(13) Uani 1 1 d . . .
H8A H 0.7767 -0.0879 0.9549 0.048 Uiso 1 1 calc R . .
H8B H 0.7413 0.0759 0.9347 0.048 Uiso 1 1 calc R . .
C9 C 0.8461(3) 0.0223(5) 0.8975(2) 0.0382(12) Uani 1 1 d . . .
H9A H 0.8578 0.1254 0.8902 0.046 Uiso 1 1 calc R . .
H9B H 0.9088 -0.0265 0.9220 0.046 Uiso 1 1 calc R . .
C10 C 0.7432(3) 0.0374(5) 0.7544(3) 0.0344(12) Uani 1 1 d . . .
C11 C 0.6647(3) 0.0097(5) 0.6084(2) 0.0307(11) Uani 1 1 d . . .
C12 C 0.6027(3) 0.1271(5) 0.5871(3) 0.0352(12) Uani 1 1 d . . .
H12 H 0.5881 0.1758 0.6259 0.042 Uiso 1 1 calc R . .
C13 C 0.5627(3) 0.1720(5) 0.5089(3) 0.0358(12) Uani 1 1 d . . .
H13 H 0.5204 0.2521 0.4943 0.043 Uiso 1 1 calc R . .
C14 C 0.5831(3) 0.1025(5) 0.4513(3) 0.0342(12) Uani 1 1 d . . .
C15 C 0.6456(3) -0.0132(5) 0.4733(3) 0.0396(13) Uani 1 1 d . . .
H15 H 0.6606 -0.0612 0.4345 0.047 Uiso 1 1 calc R . .
C16 C 0.6863(3) -0.0591(5) 0.5513(3) 0.0361(12) Uani 1 1 d . . .
H16 H 0.7294 -0.1383 0.5659 0.043 Uiso 1 1 calc R . .
C17 C 0.4988(4) 0.1311(6) 0.2417(3) 0.0439(13) Uani 1 1 d . . .
C18 C 0.4338(4) 0.2396(6) 0.2178(3) 0.0582(15) Uani 1 1 d . . .
H18 H 0.4189 0.2911 0.2557 0.070 Uiso 1 1 calc R . .
C19 C 0.3887(4) 0.2753(8) 0.1372(4) 0.078(2) Uani 1 1 d . . .
H19 H 0.3433 0.3514 0.1202 0.094 Uiso 1 1 calc R . .
C20 C 0.4099(5) 0.2008(9) 0.0834(4) 0.080(2) Uani 1 1 d . . .
H20 H 0.3787 0.2252 0.0287 0.096 Uiso 1 1 calc R . .
C21 C 0.4753(6) 0.0916(9) 0.1064(4) 0.089(2) Uani 1 1 d . . .
H21 H 0.4901 0.0406 0.0684 0.106 Uiso 1 1 calc R . .
C22 C 0.5199(5) 0.0563(7) 0.1868(3) 0.0735(18) Uani 1 1 d . . .
H22 H 0.5653 -0.0198 0.2038 0.088 Uiso 1 1 calc R . .
H24 H 0.792(3) -0.133(5) 0.816(3) 0.039(15) Uiso 1 1 d . . .
H23 H 0.716(3) -0.139(6) 0.690(3) 0.059(17) Uiso 1 1 d . . .

loop_
_atom_site_aniso_label
_atom_site_aniso_U_11
_atom_site_aniso_U_22
_atom_site_aniso_U_33
_atom_site_aniso_U_23
_atom_site_aniso_U_13
_atom_site_aniso_U_12
Si1 0.0519(9) 0.0502(10) 0.0376(9) 0.0035(7) 0.0197(7) -0.0005(8)
N1 0.054(3) 0.055(3) 0.032(3) 0.002(2) 0.017(2) 0.002(2)
N2 0.037(2) 0.046(3) 0.031(2) 0.003(2) 0.008(2) -0.004(2)
N3 0.059(3) 0.020(2) 0.026(2) -0.002(2) 0.007(2) -0.003(2)
N4 0.062(3) 0.021(2) 0.031(3) -0.003(2) 0.009(2) -0.001(2)
O1 0.062(2) 0.023(2) 0.0337(19) -0.0007(15) 0.0099(17) 0.0029(17)
O2 0.079(3) 0.071(3) 0.063(2) 0.012(2) 0.041(2) 0.029(2)
O3 0.074(3) 0.100(3) 0.046(2) -0.022(2) 0.032(2) -0.033(2)
O4 0.091(3) 0.085(3) 0.051(2) 0.024(2) 0.017(2) -0.031(2)
C1 0.072(4) 0.081(4) 0.062(4) 0.007(3) 0.036(4) 0.013(4)
C2 0.074(5) 0.095(5) 0.090(5) 0.017(4) 0.035(4) 0.025(4)
C3 0.137(7) 0.125(7) 0.069(5) -0.030(5) 0.041(5) -0.033(6)
C4 0.084(5) 0.143(8) 0.088(6) 0.011(5) -0.002(5) 0.015(5)
C5 0.169(9) 0.074(5) 0.140(8) 0.040(5) 0.049(7) -0.027(6)
C6 0.118(6) 0.082(5) 0.067(4) 0.012(4) 0.028(4) -0.016(5)
C7 0.042(3) 0.038(3) 0.035(3) 0.001(2) 0.009(2) -0.002(2)
C8 0.044(3) 0.037(3) 0.032(3) 0.001(2) 0.010(3) 0.001(2)
C9 0.049(3) 0.033(3) 0.028(3) -0.003(2) 0.012(3) -0.003(2)
C10 0.045(3) 0.023(3) 0.033(3) 0.002(3) 0.013(2) 0.000(2)
C11 0.037(3) 0.024(3) 0.024(3) -0.001(2) 0.006(2) -0.005(2)
C12 0.040(3) 0.028(3) 0.034(3) -0.006(2) 0.011(2) -0.002(2)
C13 0.037(3) 0.029(3) 0.034(3) 0.005(2) 0.007(2) 0.002(2)
C14 0.037(3) 0.033(3) 0.029(3) 0.000(2) 0.010(2) -0.004(2)
C15 0.041(3) 0.036(3) 0.038(3) -0.008(2) 0.013(3) -0.002(3)
C16 0.041(3) 0.026(3) 0.032(3) -0.002(2) 0.006(2) 0.005(2)
C17 0.048(3) 0.052(3) 0.028(3) 0.003(3) 0.012(3) -0.009(3)
C18 0.055(4) 0.070(4) 0.040(3) 0.008(3) 0.010(3) -0.002(3)
C19 0.063(4) 0.097(5) 0.058(5) 0.025(4) 0.008(4) -0.006(4)
C20 0.065(5) 0.120(7) 0.041(4) 0.013(4) 0.009(4) -0.035(5)
C21 0.111(6) 0.118(6) 0.037(4) -0.007(4) 0.031(4) -0.015(5)
C22 0.090(5) 0.088(5) 0.043(4) 0.000(3) 0.028(4) 0.000(4)

loop_
_atom_type_symbol
_atom_type_description
_atom_type_scat_dispersion_real
_atom_type_scat_dispersion_imag
_atom_type_scat_source
C C 0.0033 0.0016 'International Tables Vol C Tables 4.2.6.8 and 6.1.1.4'
H H 0.0000 0.0000 'International Tables Vol C Tables 4.2.6.8 and 6.1.1.4'
N N 0.0061 0.0033 'International Tables Vol C Tables 4.2.6.8 and 6.1.1.4'
O O 0.0106 0.0060 'International Tables Vol C Tables 4.2.6.8 and 6.1.1.4'
Si Si 0.0817 0.0704 'International Tables Vol C Tables 4.2.6.8 and 6.1.1.4'

loop_
_geom_angle_atom_site_label_1
_geom_angle_atom_site_label_2
_geom_angle_atom_site_label_3
_geom_angle
_geom_angle_site_symmetry_1
_geom_angle_site_symmetry_3
_geom_angle_publ_flag
O4 Si1 O2 108.8(2) . . ?
O4 Si1 O3 106.6(2) . . ?
O2 Si1 O3 111.4(2) . . ?
O4 Si1 C7 112.9(2) . . ?
O2 Si1 C7 104.8(2) . . ?
O3 Si1 C7 112.4(2) . . ?
N2 N1 C17 114.3(4) . . ?
N1 N2 C14 112.6(4) . . ?
C10 N3 C11 126.1(4) . . ?
C10 N4 C9 123.3(4) . . ?
C1 O2 Si1 128.2(3) . . ?
C3 O3 Si1 127.7(4) . . ?
C5 O4 Si1 131.0(5) . . ?
O2 C1 C2 110.0(5) . . ?
C4 C3 O3 113.1(6) . . ?
O4 C5 C6 120.6(7) . . ?
C8 C7 Si1 115.6(3) . . ?
C9 C8 C7 112.1(4) . . ?
N4 C9 C8 114.2(4) . . ?
O1 C10 N4 123.6(4) . . ?
O1 C10 N3 122.9(4) . . ?
N4 C10 N3 113.5(4) . . ?
C16 C11 C12 119.7(4) . . ?
C16 C11 N3 117.8(4) . . ?
C12 C11 N3 122.5(4) . . ?
C13 C12 C11 119.1(4) . . ?
C12 C13 C14 121.4(4) . . ?
C15 C14 C13 118.9(4) . . ?
C15 C14 N2 125.6(4) . . ?
C13 C14 N2 115.4(4) . . ?
C16 C15 C14 120.3(4) . . ?
C15 C16 C11 120.5(4) . . ?
C18 C17 C22 120.1(5) . . ?
C18 C17 N1 125.3(5) . . ?
C22 C17 N1 114.5(5) . . ?
C17 C18 C19 119.7(6) . . ?
C20 C19 C18 119.9(7) . . ?
C19 C20 C21 121.2(6) . . ?
C20 C21 C22 118.7(7) . . ?
C17 C22 C21 120.5(6) . . ?

loop_
_geom_bond_atom_site_label_1
_geom_bond_atom_site_label_2
_geom_bond_distance
_geom_bond_site_symmetry_2
_geom_bond_publ_flag
Si1 O4 1.593(4) . ?
Si1 O2 1.614(4) . ?
Si1 O3 1.617(4) . ?
Si1 C7 1.836(5) . ?
N1 N2 1.261(5) . ?
N1 C17 1.430(6) . ?
N2 C14 1.428(6) . ?
N3 C10 1.375(6) . ?
N3 C11 1.398(5) . ?
N4 C10 1.352(6) . ?
N4 C9 1.446(6) . ?
O1 C10 1.227(5) . ?
O2 C1 1.410(6) . ?
O3 C3 1.456(8) . ?
O4 C5 1.320(7) . ?
C1 C2 1.479(7) . ?
C3 C4 1.416(8) . ?
C5 C6 1.400(9) . ?
C7 C8 1.543(6) . ?
C8 C9 1.514(6) . ?
C11 C16 1.388(6) . ?
C11 C12 1.392(6) . ?
C12 C13 1.380(6) . ?
C13 C14 1.388(6) . ?
C14 C15 1.384(6) . ?
C15 C16 1.381(6) . ?
C17 C18 1.357(7) . ?
C17 C22 1.375(7) . ?
C18 C19 1.399(7) . ?
C19 C20 1.358(9) . ?
C20 C21 1.364(9) . ?
C21 C22 1.394(8) . ?

loop_
_cod_related_entry_id
_cod_related_entry_database
_cod_related_entry_code
1 ChemSpider 16144511
